data_7118077
loop_
_publ_author_name
'Hao Wang'
'Jiji Zhang'
'Zhenyang Lin'
'Zuowei Xie'

_publ_section_title
;
 The synthesis and structure of a carbene-stabilized
 iminocarboranyl-boron(I) compound
;
_journal_name_full Chem.Commun.
_journal_page_first 16817
_journal_paper_doi 10.1039/C5cc06818E
_journal_volume 51
_journal_year 2015
_chemical_formula_sum 'C24.5 H45.5 B11 N O4'
_chemical_formula_weight 537.03
_chemical_name_systematic
; 
 ? 
;
_space_group_IT_number 2
_symmetry_cell_setting triclinic
_symmetry_space_group_name_Hall '-P 1'
_symmetry_space_group_name_H-M 'P -1'
_atom_sites_solution_hydrogens geom
_atom_sites_solution_primary direct
_atom_sites_solution_secondary difmap
_audit_creation_method SHELXL-97
_audit_update_record
;
2015-06-01 deposited with the CCDC.
2015-09-25 downloaded from the CCDC.
;
_cell_angle_alpha 97.064(2)
_cell_angle_beta 93.413(2)
_cell_angle_gamma 102.491(2)
_cell_formula_units_Z 4
_cell_length_a 9.8557(2)
_cell_length_b 17.2485(5)
_cell_length_c 19.2849(5)
_cell_measurement_reflns_used 86
_cell_measurement_temperature 296(2)
_cell_measurement_theta_max 15
_cell_measurement_theta_min 15
_cell_volume 3163.89(14)
_computing_cell_refinement 'BRUKER KAPPA APEXII DUO DIFFRACTOMETER'
_computing_data_collection 'BRUKER KAPPA APEXII DUO DIFFRACTOMETER'
_computing_data_reduction 'BRUKER KAPPA APEXII DUO DIFFRACTOMETER'
_computing_molecular_graphics 'BRUKER SHELXTL'
_computing_publication_material 'BRUKER SHELXTL'
_computing_structure_refinement 'SHELXL-97 (Sheldrick, 2008)'
_computing_structure_solution 'SHELXS-97 (Sheldrick, 2008)'
_diffrn_ambient_temperature 296(2)
_diffrn_measured_fraction_theta_full 0.995
_diffrn_measured_fraction_theta_max 0.995
_diffrn_measurement_device_type 'BRUKER KAPPA APEXII DUO DIFFRACTOMETER'
_diffrn_measurement_method 'PHI & OMEGA SCAN'
_diffrn_radiation_monochromator graphite
_diffrn_radiation_source 'fine-focus sealed tube'
_diffrn_radiation_type MoK\a
_diffrn_radiation_wavelength 0.71073
_diffrn_reflns_av_R_equivalents 0.0504
_diffrn_reflns_av_sigmaI/netI 0.0635
_diffrn_reflns_limit_h_max 11
_diffrn_reflns_limit_h_min -11
_diffrn_reflns_limit_k_max 20
_diffrn_reflns_limit_k_min -20
_diffrn_reflns_limit_l_max 23
_diffrn_reflns_limit_l_min -23
_diffrn_reflns_number 42970
_diffrn_reflns_theta_full 25.25
_diffrn_reflns_theta_max 25.25
_diffrn_reflns_theta_min 1.07
_exptl_absorpt_coefficient_mu 0.067
_exptl_absorpt_correction_T_max 0.7456
_exptl_absorpt_correction_T_min 0.6887
_exptl_absorpt_correction_type multi-scan
_exptl_crystal_colour colourless
_exptl_crystal_density_diffrn 1.127
_exptl_crystal_density_method 'not measured'
_exptl_crystal_description block
_exptl_crystal_F_000 1146
_exptl_crystal_size_max 0.40
_exptl_crystal_size_mid 0.30
_exptl_crystal_size_min 0.20
_refine_diff_density_max 0.812
_refine_diff_density_min -0.385
_refine_diff_density_rms 0.048
_refine_ls_extinction_method none
_refine_ls_goodness_of_fit_ref 1.037
_refine_ls_hydrogen_treatment riding
_refine_ls_matrix_type full
_refine_ls_number_parameters 715
_refine_ls_number_reflns 11399
_refine_ls_number_restraints 0
_refine_ls_restrained_S_all 1.037
_refine_ls_R_factor_all 0.1366
_refine_ls_R_factor_gt 0.0723
_refine_ls_shift/su_max 0.001
_refine_ls_shift/su_mean 0.000
_refine_ls_structure_factor_coef Fsqd
_refine_ls_weighting_details 'calc w=1/[\s^2^(Fo^2^)+(0.1133P)^2^+1.7401P] where P=(Fo^2^+2Fc^2^)/3'
_refine_ls_weighting_scheme calc
_refine_ls_wR_factor_gt 0.1936
_refine_ls_wR_factor_ref 0.2390
_reflns_number_gt 6286
_reflns_number_total 11399
_reflns_threshold_expression >2sigma(I)
_cod_data_source_file c5cc06818e2.cif
_cod_data_source_block 4
_cod_original_sg_symbol_H-M P-1
_cod_original_formula_sum 'C24.50 H45.50 B11 N O4'
_cod_database_code 7118077

loop_
_symmetry_equiv_pos_as_xyz
'x, y, z'
'-x, -y, -z'

loop_
_atom_site_label
_atom_site_type_symbol
_atom_site_fract_x
_atom_site_fract_y
_atom_site_fract_z
_atom_site_U_iso_or_equiv
_atom_site_adp_type
_atom_site_occupancy
_atom_site_symmetry_multiplicity
_atom_site_calc_flag
_atom_site_refinement_flags
_atom_site_disorder_assembly
_atom_site_disorder_group
N1' N 0.2500(3) 0.82173(14) 0.29695(13) 0.0384(6) Uani 1 1 d . . .
N1 N 0.2851(2) 0.28932(15) 0.17809(13) 0.0382(6) Uani 1 1 d . . .
O1 O 0.4426(2) 0.28417(13) 0.28543(11) 0.0507(6) Uani 1 1 d . . .
O1' O 0.4743(2) 0.92292(12) 0.32200(11) 0.0446(6) Uani 1 1 d . . .
O2' O 0.6993(3) 0.91978(18) 0.32108(19) 0.0935(10) Uani 1 1 d . . .
O2 O 0.3845(4) 0.1543(2) 0.29666(18) 0.1012(11) Uani 1 1 d . . .
O3 O 0.4752(2) 0.21499(12) 0.17023(11) 0.0454(6) Uani 1 1 d . . .
O3' O 0.4804(2) 0.78220(13) 0.32865(11) 0.0494(6) Uani 1 1 d . . .
O4' O 0.4983(3) 0.83800(18) 0.44084(14) 0.0809(9) Uani 1 1 d . . .
O4 O 0.6729(3) 0.2252(2) 0.2391(2) 0.1000(11) Uani 1 1 d . . .
C1 C 0.4196(3) 0.41043(17) 0.15355(16) 0.0375(7) Uani 1 1 d . . .
C1' C 0.2647(3) 0.80127(18) 0.17625(15) 0.0377(7) Uani 1 1 d . . .
C2' C 0.4268(3) 0.82134(18) 0.21087(16) 0.0388(7) Uani 1 1 d . . .
C2 C 0.5300(3) 0.36761(18) 0.19235(15) 0.0375(7) Uani 1 1 d . . .
C11' C 0.1747(3) 0.80820(17) 0.23728(15) 0.0381(7) Uani 1 1 d . . .
C11 C 0.2773(3) 0.35118(18) 0.14716(15) 0.0366(7) Uani 1 1 d . . .
C12' C 0.0195(3) 0.8078(2) 0.22323(17) 0.0478(8) Uani 1 1 d . . .
C12 C 0.1542(3) 0.3651(2) 0.10221(19) 0.0513(9) Uani 1 1 d . . .
C13' C -0.0522(4) 0.7459(2) 0.1608(2) 0.0656(11) Uani 1 1 d . . .
H13A H 0.0006 0.7529 0.1209 0.098 Uiso 1 1 calc R . .
H13B H -0.1446 0.7531 0.1499 0.098 Uiso 1 1 calc R . .
H13C H -0.0576 0.6929 0.1725 0.098 Uiso 1 1 calc R . .
C13 C 0.0104(4) 0.3120(3) 0.1099(2) 0.0683(11) Uani 1 1 d . . .
H13D H 0.0152 0.2566 0.1024 0.103 Uiso 1 1 calc R . .
H13E H -0.0573 0.3213 0.0759 0.103 Uiso 1 1 calc R . .
H13F H -0.0163 0.3249 0.1562 0.103 Uiso 1 1 calc R . .
C14' C 0.0173(4) 0.8921(2) 0.2058(2) 0.0632(10) Uani 1 1 d . . .
H14A H 0.0733 0.9032 0.1676 0.095 Uiso 1 1 calc R . .
H14B H 0.0541 0.9310 0.2462 0.095 Uiso 1 1 calc R . .
H14C H -0.0769 0.8947 0.1927 0.095 Uiso 1 1 calc R . .
C14 C 0.1411(4) 0.4529(2) 0.1154(3) 0.0838(14) Uani 1 1 d . . .
H14D H 0.2295 0.4878 0.1111 0.126 Uiso 1 1 calc R . .
H14E H 0.1136 0.4643 0.1618 0.126 Uiso 1 1 calc R . .
H14F H 0.0722 0.4615 0.0816 0.126 Uiso 1 1 calc R . .
C15' C -0.0720(4) 0.7925(3) 0.2853(2) 0.0678(11) Uani 1 1 d . . .
H15A H -0.0721 0.7402 0.2975 0.102 Uiso 1 1 calc R . .
H15B H -0.1658 0.7956 0.2716 0.102 Uiso 1 1 calc R . .
H15C H -0.0347 0.8323 0.3250 0.102 Uiso 1 1 calc R . .
C15 C 0.1860(4) 0.3464(3) 0.02492(19) 0.0667(11) Uani 1 1 d . . .
H15D H 0.2751 0.3788 0.0180 0.100 Uiso 1 1 calc R . .
H15E H 0.1149 0.3582 -0.0057 0.100 Uiso 1 1 calc R . .
H15F H 0.1876 0.2908 0.0147 0.100 Uiso 1 1 calc R . .
C16' C 0.1937(3) 0.8185(2) 0.36599(16) 0.0473(8) Uani 1 1 d . . .
C16 C 0.1672(3) 0.22519(19) 0.19024(17) 0.0436(8) Uani 1 1 d . . .
C17' C 0.1800(4) 0.8887(2) 0.40626(18) 0.0560(10) Uani 1 1 d . . .
C17 C 0.0991(4) 0.2381(2) 0.2509(2) 0.0567(9) Uani 1 1 d . . .
C18' C 0.1299(6) 0.8809(3) 0.4711(2) 0.0992(17) Uani 1 1 d . . .
H18A H 0.1192 0.9264 0.4995 0.119 Uiso 1 1 calc R . .
C18 C -0.0074(4) 0.1759(3) 0.2635(2) 0.0750(12) Uani 1 1 d . . .
H18B H -0.0557 0.1827 0.3029 0.090 Uiso 1 1 calc R . .
C19' C 0.0957(7) 0.8083(4) 0.4945(3) 0.131(3) Uani 1 1 d . . .
H19A H 0.0614 0.8049 0.5382 0.157 Uiso 1 1 calc R . .
C19 C -0.0433(4) 0.1049(3) 0.2197(3) 0.0818(14) Uani 1 1 d . . .
H19B H -0.1144 0.0639 0.2299 0.098 Uiso 1 1 calc R . .
C20' C 0.1115(6) 0.7403(3) 0.4540(2) 0.1021(18) Uani 1 1 d . . .
H20A H 0.0876 0.6913 0.4707 0.122 Uiso 1 1 calc R . .
C20 C 0.0249(4) 0.0941(2) 0.1610(2) 0.0668(11) Uani 1 1 d . . .
H20B H -0.0012 0.0454 0.1315 0.080 Uiso 1 1 calc R . .
C21' C 0.1626(4) 0.7431(2) 0.38839(19) 0.0632(10) Uani 1 1 d . . .
C21 C 0.1325(3) 0.1537(2) 0.14381(19) 0.0486(9) Uani 1 1 d . . .
C22' C 0.2156(4) 0.9718(2) 0.38596(19) 0.0583(10) Uani 1 1 d . . .
H22A H 0.2500 0.9682 0.3393 0.070 Uiso 1 1 calc R . .
C22 C 0.1337(4) 0.3145(3) 0.3029(2) 0.0748(12) Uani 1 1 d . . .
H22B H 0.2183 0.3490 0.2898 0.090 Uiso 1 1 calc R . .
C23' C 0.0911(5) 1.0116(3) 0.3836(3) 0.0990(17) Uani 1 1 d . . .
H23A H 0.0180 0.9792 0.3505 0.148 Uiso 1 1 calc R . .
H23B H 0.1196 1.0637 0.3695 0.148 Uiso 1 1 calc R . .
H23C H 0.0575 1.0168 0.4292 0.148 Uiso 1 1 calc R . .
C23 C 0.1640(7) 0.2971(4) 0.3775(3) 0.129(2) Uani 1 1 d . . .
H23D H 0.2377 0.2688 0.3784 0.193 Uiso 1 1 calc R . .
H23E H 0.0815 0.2649 0.3923 0.193 Uiso 1 1 calc R . .
H23F H 0.1918 0.3467 0.4087 0.193 Uiso 1 1 calc R . .
C24' C 0.3319(5) 1.0237(3) 0.4378(2) 0.0792(13) Uani 1 1 d . . .
H24A H 0.4111 0.9996 0.4383 0.119 Uiso 1 1 calc R . .
H24B H 0.2998 1.0282 0.4838 0.119 Uiso 1 1 calc R . .
H24C H 0.3583 1.0761 0.4240 0.119 Uiso 1 1 calc R . .
C24 C 0.0185(7) 0.3610(4) 0.3028(3) 0.127(2) Uani 1 1 d . . .
H24D H 0.0003 0.3734 0.2565 0.190 Uiso 1 1 calc R . .
H24E H 0.0475 0.4099 0.3349 0.190 Uiso 1 1 calc R . .
H24F H -0.0649 0.3290 0.3170 0.190 Uiso 1 1 calc R . .
C25' C 0.1804(6) 0.6665(3) 0.3473(2) 0.0925(15) Uani 1 1 d . . .
H25A H 0.2349 0.6815 0.3082 0.111 Uiso 1 1 calc R . .
C25 C 0.1999(4) 0.1365(2) 0.07686(19) 0.0543(9) Uani 1 1 d . . .
H25B H 0.2759 0.1827 0.0734 0.065 Uiso 1 1 calc R . .
C26' C 0.0503(9) 0.6117(4) 0.3170(4) 0.199(5) Uani 1 1 d . . .
H26A H -0.0034 0.6397 0.2901 0.298 Uiso 1 1 calc R . .
H26B H -0.0022 0.5916 0.3539 0.298 Uiso 1 1 calc R . .
H26C H 0.0709 0.5678 0.2870 0.298 Uiso 1 1 calc R . .
C26 C 0.0955(5) 0.1234(3) 0.0108(2) 0.0798(13) Uani 1 1 d . . .
H26D H 0.0561 0.1695 0.0097 0.120 Uiso 1 1 calc R . .
H26E H 0.0224 0.0769 0.0122 0.120 Uiso 1 1 calc R . .
H26F H 0.1435 0.1156 -0.0305 0.120 Uiso 1 1 calc R . .
C27' C 0.2615(8) 0.6203(4) 0.3896(5) 0.170(3) Uani 1 1 d . . .
H27A H 0.3498 0.6543 0.4083 0.256 Uiso 1 1 calc R . .
H27B H 0.2766 0.5746 0.3599 0.256 Uiso 1 1 calc R . .
H27C H 0.2094 0.6026 0.4275 0.256 Uiso 1 1 calc R . .
C27 C 0.2613(4) 0.0629(2) 0.0769(2) 0.0751(12) Uani 1 1 d . . .
H27D H 0.3267 0.0701 0.1174 0.113 Uiso 1 1 calc R . .
H27E H 0.3081 0.0555 0.0352 0.113 Uiso 1 1 calc R . .
H27F H 0.1877 0.0165 0.0782 0.113 Uiso 1 1 calc R . .
C28' C 0.6114(4) 0.9569(2) 0.33026(19) 0.0546(9) Uani 1 1 d . . .
C28 C 0.4450(5) 0.2234(3) 0.3202(2) 0.0784(13) Uani 1 1 d . . .
C29' C 0.6407(4) 1.0451(2) 0.3498(2) 0.0796(13) Uani 1 1 d . . .
H29A H 0.7397 1.0663 0.3556 0.119 Uiso 1 1 calc R . .
H29B H 0.6015 1.0577 0.3931 0.119 Uiso 1 1 calc R . .
H29C H 0.5999 1.0685 0.3135 0.119 Uiso 1 1 calc R . .
C29 C 0.5241(6) 0.2484(3) 0.3916(2) 0.0934(16) Uani 1 1 d . . .
H29D H 0.5235 0.2018 0.4143 0.140 Uiso 1 1 calc R . .
H29E H 0.4806 0.2845 0.4194 0.140 Uiso 1 1 calc R . .
H29F H 0.6187 0.2746 0.3866 0.140 Uiso 1 1 calc R . .
C30' C 0.5342(4) 0.7943(2) 0.3959(2) 0.0583(10) Uani 1 1 d . . .
C30 C 0.5920(5) 0.1916(3) 0.1872(2) 0.0703(11) Uani 1 1 d . . .
C31' C 0.6403(5) 0.7465(3) 0.4073(2) 0.0890(15) Uani 1 1 d . . .
H31A H 0.6756 0.7566 0.4558 0.133 Uiso 1 1 calc R . .
H31B H 0.7156 0.7616 0.3787 0.133 Uiso 1 1 calc R . .
H31C H 0.5982 0.6905 0.3946 0.133 Uiso 1 1 calc R . .
C31 C 0.6185(5) 0.1249(3) 0.1380(2) 0.0818(13) Uani 1 1 d . . .
H31D H 0.7035 0.1114 0.1540 0.123 Uiso 1 1 calc R . .
H31E H 0.6269 0.1408 0.0922 0.123 Uiso 1 1 calc R . .
H31F H 0.5424 0.0790 0.1358 0.123 Uiso 1 1 calc R . .
C32 C 0.1911(18) 0.4875(9) 0.5441(8) 0.346(8) Uiso 1 1 d . . .
H32A H 0.1555 0.4793 0.5885 0.519 Uiso 1 1 calc R . .
H32B H 0.1464 0.4432 0.5093 0.519 Uiso 1 1 calc R . .
H32C H 0.1727 0.5363 0.5308 0.519 Uiso 1 1 calc R . .
C33 C 0.3419(15) 0.4931(8) 0.5499(7) 0.268(6) Uiso 1 1 d . . .
H33A H 0.3820 0.5442 0.5784 0.322 Uiso 1 1 calc R . .
H33B H 0.3557 0.4524 0.5784 0.322 Uiso 1 1 calc R . .
C34 C 0.4294(12) 0.4875(9) 0.4963(9) 0.278(7) Uiso 1 1 d . . .
H34A H 0.4096 0.4313 0.4767 0.334 Uiso 1 1 calc R . .
H34B H 0.3971 0.5154 0.4602 0.334 Uiso 1 1 calc R . .
B3' B 0.3506(4) 0.7231(2) 0.1771(2) 0.0436(9) Uani 1 1 d . . .
H3' H 0.3244 0.6739 0.2087 0.052 Uiso 1 1 calc R . .
B3 B 0.5338(4) 0.3728(2) 0.10298(19) 0.0414(9) Uani 1 1 d . . .
H3 H 0.5036 0.3212 0.0612 0.050 Uiso 1 1 calc R . .
B4' B 0.2415(4) 0.7290(2) 0.10245(19) 0.0488(10) Uani 1 1 d . . .
H4' H 0.1444 0.6837 0.0856 0.059 Uiso 1 1 calc R . .
B4 B 0.4959(4) 0.4670(2) 0.0933(2) 0.0487(10) Uani 1 1 d . . .
H4 H 0.4405 0.4769 0.0451 0.058 Uiso 1 1 calc R . .
B5' B 0.2544(4) 0.8320(2) 0.09506(19) 0.0472(10) Uani 1 1 d . . .
H5' H 0.1652 0.8527 0.0731 0.057 Uiso 1 1 calc R . .
B5 B 0.4671(5) 0.5137(2) 0.1774(2) 0.0531(10) Uani 1 1 d . . .
H5 H 0.3938 0.5535 0.1835 0.064 Uiso 1 1 calc R . .
B6' B 0.3711(4) 0.8909(2) 0.1651(2) 0.0433(9) Uani 1 1 d . . .
H6' H 0.3587 0.9500 0.1890 0.052 Uiso 1 1 calc R . .
B6 B 0.4858(4) 0.4486(2) 0.2393(2) 0.0461(9) Uani 1 1 d . . .
H6 H 0.4243 0.4457 0.2850 0.055 Uiso 1 1 calc R . .
B7' B 0.5248(4) 0.7669(2) 0.1638(2) 0.0516(10) Uani 1 1 d . . .
H7' H 0.6132 0.7465 0.1870 0.062 Uiso 1 1 calc R . .
B7 B 0.6884(4) 0.3895(3) 0.1596(2) 0.0509(10) Uani 1 1 d . . .
H7 H 0.7592 0.3482 0.1546 0.061 Uiso 1 1 calc R . .
B8' B 0.4086(4) 0.7086(3) 0.0934(2) 0.0536(11) Uani 1 1 d . . .
H8' H 0.4214 0.6495 0.0699 0.064 Uiso 1 1 calc R . .
B8 B 0.6704(4) 0.4548(3) 0.0968(2) 0.0560(11) Uani 1 1 d . . .
H8 H 0.7308 0.4571 0.0506 0.067 Uiso 1 1 calc R . .
B9' B 0.3487(4) 0.7752(3) 0.0425(2) 0.0538(11) Uani 1 1 d . . .
H9' H 0.3222 0.7595 -0.0144 0.065 Uiso 1 1 calc R . .
B9 B 0.6294(5) 0.5419(3) 0.1417(2) 0.0612(12) Uani 1 1 d . . .
H9 H 0.6631 0.6011 0.1245 0.073 Uiso 1 1 calc R . .
B10' B 0.4285(4) 0.8751(3) 0.0813(2) 0.0547(11) Uani 1 1 d . . .
H10' H 0.4541 0.9245 0.0498 0.066 Uiso 1 1 calc R . .
B10 B 0.6232(5) 0.5302(2) 0.2320(2) 0.0591(11) Uani 1 1 d . . .
H10 H 0.6534 0.5818 0.2738 0.071 Uiso 1 1 calc R . .
B11' B 0.5367(4) 0.8689(3) 0.1558(2) 0.0518(10) Uani 1 1 d . . .
H11' H 0.6332 0.9143 0.1738 0.062 Uiso 1 1 calc R . .
B11 B 0.6605(4) 0.4361(2) 0.2424(2) 0.0545(11) Uani 1 1 d . . .
H11 H 0.7138 0.4253 0.2908 0.065 Uiso 1 1 calc R . .
B12' B 0.5237(5) 0.7982(3) 0.0800(2) 0.0583(11) Uani 1 1 d . . .
H12' H 0.6115 0.7975 0.0475 0.070 Uiso 1 1 calc R . .
B12 B 0.7491(4) 0.4939(3) 0.1825(2) 0.0612(12) Uani 1 1 d . . .
H12 H 0.8612 0.5219 0.1920 0.073 Uiso 1 1 calc R . .
B13' B 0.4234(4) 0.8392(2) 0.29459(19) 0.0410(9) Uani 1 1 d . . .
B13 B 0.4426(4) 0.2834(2) 0.21137(19) 0.0395(8) Uani 1 1 d . . .

loop_
_atom_site_aniso_label
_atom_site_aniso_U_11
_atom_site_aniso_U_22
_atom_site_aniso_U_33
_atom_site_aniso_U_23
_atom_site_aniso_U_13
_atom_site_aniso_U_12
N1' 0.0403(15) 0.0369(14) 0.0361(14) 0.0003(11) 0.0027(12) 0.0072(11)
N1 0.0359(14) 0.0387(14) 0.0401(15) 0.0067(12) 0.0049(11) 0.0076(11)
O1 0.0637(15) 0.0493(14) 0.0422(13) 0.0147(11) 0.0041(11) 0.0147(11)
O1' 0.0401(13) 0.0418(12) 0.0470(13) -0.0051(10) -0.0033(10) 0.0069(10)
O2' 0.0421(16) 0.079(2) 0.151(3) -0.004(2) -0.0018(17) 0.0107(15)
O2 0.123(3) 0.075(2) 0.099(3) 0.0311(19) -0.010(2) 0.001(2)
O3 0.0452(13) 0.0408(12) 0.0523(14) 0.0039(10) -0.0039(10) 0.0178(10)
O3' 0.0580(14) 0.0496(13) 0.0404(13) 0.0001(10) -0.0115(11) 0.0192(11)
O4' 0.098(2) 0.092(2) 0.0498(16) -0.0062(15) -0.0129(15) 0.0300(18)
O4 0.074(2) 0.106(3) 0.120(3) 0.000(2) -0.027(2) 0.0380(19)
C1 0.0350(17) 0.0375(17) 0.0416(18) 0.0060(14) 0.0061(13) 0.0108(13)
C1' 0.0368(17) 0.0399(17) 0.0356(17) -0.0024(13) -0.0020(13) 0.0128(14)
C2' 0.0332(17) 0.0396(17) 0.0428(18) 0.0006(14) -0.0009(13) 0.0104(13)
C2 0.0364(17) 0.0389(17) 0.0376(17) 0.0029(13) 0.0016(13) 0.0111(13)
C11' 0.0399(18) 0.0364(17) 0.0369(18) 0.0010(13) 0.0018(14) 0.0090(13)
C11 0.0363(17) 0.0383(17) 0.0371(17) 0.0042(14) 0.0081(13) 0.0120(13)
C12' 0.0347(18) 0.061(2) 0.047(2) 0.0023(16) 0.0003(15) 0.0131(16)
C12 0.0399(19) 0.053(2) 0.065(2) 0.0108(18) -0.0013(16) 0.0190(16)
C13' 0.038(2) 0.085(3) 0.063(2) -0.008(2) -0.0064(17) 0.0040(19)
C13 0.036(2) 0.087(3) 0.085(3) 0.023(2) -0.0009(19) 0.017(2)
C14' 0.053(2) 0.073(3) 0.069(3) 0.005(2) 0.0025(19) 0.031(2)
C14 0.065(3) 0.074(3) 0.121(4) 0.015(3) -0.009(3) 0.038(2)
C15' 0.036(2) 0.098(3) 0.065(3) 0.004(2) 0.0083(18) 0.009(2)
C15 0.059(2) 0.083(3) 0.054(2) 0.020(2) -0.0088(18) 0.006(2)
C16' 0.045(2) 0.060(2) 0.0328(17) 0.0058(16) 0.0074(14) 0.0018(16)
C16 0.0349(18) 0.0437(19) 0.051(2) 0.0139(16) 0.0029(15) 0.0032(14)
C17' 0.050(2) 0.070(3) 0.040(2) -0.0052(18) 0.0138(16) 0.0027(18)
C17 0.043(2) 0.064(2) 0.065(2) 0.0205(19) 0.0133(18) 0.0078(18)
C18' 0.117(4) 0.097(4) 0.066(3) -0.010(3) 0.043(3) -0.011(3)
C18 0.055(3) 0.083(3) 0.089(3) 0.027(3) 0.026(2) 0.008(2)
C19' 0.184(6) 0.119(5) 0.065(3) 0.000(3) 0.065(4) -0.026(4)
C19 0.053(3) 0.077(3) 0.116(4) 0.040(3) 0.020(3) -0.002(2)
C20' 0.129(4) 0.094(4) 0.063(3) 0.025(3) 0.019(3) -0.029(3)
C20 0.050(2) 0.051(2) 0.095(3) 0.018(2) -0.003(2) -0.0009(18)
C21' 0.068(3) 0.068(3) 0.045(2) 0.0135(19) 0.0049(18) -0.006(2)
C21 0.0334(18) 0.0449(19) 0.066(2) 0.0167(17) -0.0045(16) 0.0038(15)
C22' 0.064(2) 0.061(2) 0.049(2) -0.0086(18) 0.0093(18) 0.0184(19)
C22 0.069(3) 0.086(3) 0.063(3) 0.002(2) 0.031(2) 0.004(2)
C23' 0.098(4) 0.117(4) 0.090(4) -0.021(3) 0.015(3) 0.060(3)
C23 0.134(5) 0.182(6) 0.066(3) -0.003(4) 0.024(3) 0.034(4)
C24' 0.090(3) 0.069(3) 0.067(3) -0.012(2) 0.011(2) 0.003(2)
C24 0.156(6) 0.116(5) 0.115(5) -0.019(4) 0.013(4) 0.064(4)
C25' 0.148(5) 0.060(3) 0.072(3) 0.029(2) 0.024(3) 0.014(3)
C25 0.048(2) 0.046(2) 0.063(2) 0.0033(17) -0.0040(17) 0.0017(16)
C26' 0.220(8) 0.089(4) 0.251(9) -0.061(5) -0.150(7) 0.049(5)
C26 0.079(3) 0.075(3) 0.071(3) -0.002(2) -0.021(2) 0.001(2)
C27' 0.144(6) 0.079(4) 0.281(10) 0.045(5) -0.035(6) 0.011(4)
C27 0.073(3) 0.051(2) 0.099(3) -0.003(2) 0.001(2) 0.017(2)
C28' 0.044(2) 0.054(2) 0.058(2) -0.0011(18) -0.0029(17) 0.0011(18)
C28 0.107(4) 0.067(3) 0.065(3) 0.018(2) -0.002(2) 0.023(3)
C29' 0.071(3) 0.060(3) 0.094(3) -0.003(2) 0.007(2) -0.010(2)
C29 0.137(4) 0.087(3) 0.056(3) 0.021(2) -0.016(3) 0.025(3)
C30' 0.057(2) 0.066(2) 0.048(2) 0.0051(19) -0.0080(18) 0.0120(19)
C30 0.071(3) 0.072(3) 0.075(3) 0.011(2) -0.005(2) 0.033(2)
C31' 0.086(3) 0.120(4) 0.075(3) 0.033(3) -0.009(2) 0.048(3)
C31 0.077(3) 0.074(3) 0.102(3) -0.006(2) 0.004(2) 0.045(2)
B3' 0.048(2) 0.037(2) 0.045(2) -0.0026(16) -0.0023(17) 0.0116(17)
B3 0.038(2) 0.047(2) 0.039(2) 0.0021(17) 0.0099(16) 0.0090(16)
B4' 0.056(2) 0.052(2) 0.035(2) -0.0065(17) -0.0027(18) 0.0167(19)
B4 0.051(2) 0.049(2) 0.047(2) 0.0161(19) 0.0118(18) 0.0065(18)
B5' 0.053(2) 0.058(2) 0.034(2) 0.0069(18) 0.0011(17) 0.0195(19)
B5 0.063(3) 0.034(2) 0.061(3) 0.0042(18) 0.010(2) 0.0101(18)
B6' 0.044(2) 0.042(2) 0.045(2) 0.0067(17) 0.0031(17) 0.0119(17)
B6 0.052(2) 0.042(2) 0.041(2) -0.0037(17) 0.0050(17) 0.0115(18)
B7' 0.045(2) 0.059(3) 0.053(2) -0.004(2) 0.0065(18) 0.0242(19)
B7 0.031(2) 0.061(3) 0.057(3) 0.002(2) 0.0032(18) 0.0069(18)
B8' 0.061(3) 0.055(2) 0.047(2) -0.0069(19) 0.0032(19) 0.026(2)
B8 0.047(2) 0.062(3) 0.056(3) 0.012(2) 0.014(2) 0.001(2)
B9' 0.065(3) 0.063(3) 0.036(2) 0.0018(19) 0.0086(19) 0.022(2)
B9 0.062(3) 0.045(2) 0.069(3) 0.010(2) 0.006(2) -0.006(2)
B10' 0.063(3) 0.060(3) 0.044(2) 0.011(2) 0.014(2) 0.015(2)
B10 0.065(3) 0.045(2) 0.057(3) -0.007(2) 0.000(2) -0.001(2)
B11' 0.044(2) 0.059(3) 0.053(2) 0.006(2) 0.0142(19) 0.0095(19)
B11 0.046(2) 0.056(3) 0.053(2) -0.003(2) -0.0066(19) 0.0032(19)
B12' 0.059(3) 0.071(3) 0.049(2) 0.004(2) 0.019(2) 0.022(2)
B12 0.042(2) 0.064(3) 0.067(3) 0.003(2) 0.000(2) -0.006(2)
B13' 0.037(2) 0.042(2) 0.042(2) 0.0013(17) 0.0008(16) 0.0079(16)
B13 0.035(2) 0.043(2) 0.042(2) 0.0085(16) 0.0008(16) 0.0123(16)

loop_
_atom_type_symbol
_atom_type_description
_atom_type_scat_dispersion_real
_atom_type_scat_dispersion_imag
_atom_type_scat_source
C C 0.0033 0.0016 'International Tables Vol C Tables 4.2.6.8 and 6.1.1.4'
H H 0.0000 0.0000 'International Tables Vol C Tables 4.2.6.8 and 6.1.1.4'
B B 0.0013 0.0007 'International Tables Vol C Tables 4.2.6.8 and 6.1.1.4'
N N 0.0061 0.0033 'International Tables Vol C Tables 4.2.6.8 and 6.1.1.4'
O O 0.0106 0.0060 'International Tables Vol C Tables 4.2.6.8 and 6.1.1.4'

loop_
_geom_angle_atom_site_label_1
_geom_angle_atom_site_label_2
_geom_angle_atom_site_label_3
_geom_angle
_geom_angle_site_symmetry_1
_geom_angle_site_symmetry_3
C11' N1' C16' 124.8(3) . .
C11' N1' B13' 117.2(2) . .
C16' N1' B13' 117.9(2) . .
C11 N1 C16 126.3(2) . .
C11 N1 B13 117.6(2) . .
C16 N1 B13 116.0(2) . .
C28 O1 B13 126.8(3) . .
C28' O1' B13' 121.4(3) . .
C30 O3 B13 120.0(3) . .
C30' O3' B13' 124.9(3) . .
C11 C1 C2 106.0(2) . .
C11 C1 B3 111.2(2) . .
C2 C1 B3 62.54(19) . .
C11 C1 B4 129.4(3) . .
C2 C1 B4 111.7(2) . .
B3 C1 B4 62.4(2) . .
C11 C1 B6 114.1(2) . .
C2 C1 B6 61.30(19) . .
B3 C1 B6 114.6(2) . .
B4 C1 B6 113.1(3) . .
C11 C1 B5 131.4(3) . .
C2 C1 B5 110.2(2) . .
B3 C1 B5 113.8(3) . .
B4 C1 B5 62.4(2) . .
B6 C1 B5 61.1(2) . .
C11' C1' C2' 106.3(2) . .
C11' C1' B6' 113.3(2) . .
C2' C1' B6' 62.18(19) . .
C11' C1' B5' 130.9(3) . .
C2' C1' B5' 111.3(2) . .
B6' C1' B5' 62.3(2) . .
C11' C1' B4' 130.2(3) . .
C2' C1' B4' 110.3(2) . .
B6' C1' B4' 113.2(3) . .
B5' C1' B4' 61.8(2) . .
C11' C1' B3' 113.0(3) . .
C2' C1' B3' 61.27(18) . .
B6' C1' B3' 113.8(2) . .
B5' C1' B3' 112.2(2) . .
B4' C1' B3' 61.1(2) . .
B13' C2' C1' 107.2(2) . .
B13' C2' B7' 129.0(3) . .
C1' C2' B7' 111.5(2) . .
B13' C2' B11' 130.5(3) . .
C1' C2' B11' 110.3(2) . .
B7' C2' B11' 62.0(2) . .
B13' C2' B3' 112.9(3) . .
C1' C2' B3' 62.21(19) . .
B7' C2' B3' 61.9(2) . .
B11' C2' B3' 112.7(3) . .
B13' C2' B6' 114.2(2) . .
C1' C2' B6' 61.01(19) . .
B7' C2' B6' 113.1(3) . .
B11' C2' B6' 61.7(2) . .
B3' C2' B6' 113.6(2) . .
B13 C2 C1 107.5(2) . .
B13 C2 B11 128.3(3) . .
C1 C2 B11 111.8(2) . .
B13 C2 B7 129.7(3) . .
C1 C2 B7 110.8(2) . .
B11 C2 B7 62.4(2) . .
B13 C2 B6 112.1(3) . .
C1 C2 B6 62.19(19) . .
B11 C2 B6 62.7(2) . .
B7 C2 B6 114.1(3) . .
B13 C2 B3 114.5(2) . .
C1 C2 B3 60.87(19) . .
B11 C2 B3 113.4(3) . .
B7 C2 B3 61.9(2) . .
B6 C2 B3 113.9(2) . .
N1' C11' C1' 111.0(3) . .
N1' C11' C12' 128.6(3) . .
C1' C11' C12' 120.1(3) . .
N1 C11 C12 128.5(3) . .
N1 C11 C1 110.9(3) . .
C12 C11 C1 120.3(3) . .
C13' C12' C11' 112.6(3) . .
C13' C12' C14' 108.8(3) . .
C11' C12' C14' 105.0(3) . .
C13' C12' C15' 106.3(3) . .
C11' C12' C15' 116.2(3) . .
C14' C12' C15' 107.6(3) . .
C11 C12 C13 116.3(3) . .
C11 C12 C14 111.7(3) . .
C13 C12 C14 107.3(3) . .
C11 C12 C15 106.0(3) . .
C13 C12 C15 107.0(3) . .
C14 C12 C15 108.3(3) . .
C17' C16' C21' 123.7(3) . .
C17' C16' N1' 120.1(3) . .
C21' C16' N1' 116.2(3) . .
C21 C16 C17 123.0(3) . .
C21 C16 N1 119.6(3) . .
C17 C16 N1 117.3(3) . .
C18' C17' C16' 116.4(4) . .
C18' C17' C22' 117.4(4) . .
C16' C17' C22' 126.1(3) . .
C18 C17 C16 116.8(4) . .
C18 C17 C22 118.4(4) . .
C16 C17 C22 124.8(3) . .
C19' C18' C17' 121.9(5) . .
C19 C18 C17 121.9(4) . .
C18' C19' C20' 120.3(4) . .
C18 C19 C20 120.0(4) . .
C19' C20' C21' 121.5(5) . .
C19 C20 C21 122.0(4) . .
C20' C21' C16' 116.2(4) . .
C20' C21' C25' 118.8(4) . .
C16' C21' C25' 125.1(3) . .
C20 C21 C16 116.3(3) . .
C20 C21 C25 118.0(3) . .
C16 C21 C25 125.7(3) . .
C17' C22' C24' 109.0(3) . .
C17' C22' C23' 113.3(4) . .
C24' C22' C23' 109.4(3) . .
C17 C22 C24 112.9(4) . .
C17 C22 C23 111.3(4) . .
C24 C22 C23 108.8(4) . .
C26' C25' C21' 114.7(5) . .
C26' C25' C27' 107.8(5) . .
C21' C25' C27' 112.9(5) . .
C21 C25 C27 111.5(3) . .
C21 C25 C26 112.1(3) . .
C27 C25 C26 108.3(3) . .
O2' C28' O1' 123.2(3) . .
O2' C28' C29' 124.0(4) . .
O1' C28' C29' 112.8(3) . .
O2 C28 O1 122.4(4) . .
O2 C28 C29 124.5(4) . .
O1 C28 C29 113.0(4) . .
O4' C30' O3' 123.2(3) . .
O4' C30' C31' 124.8(4) . .
O3' C30' C31' 112.0(3) . .
O4 C30 O3 122.1(4) . .
O4 C30 C31 123.2(4) . .
O3 C30 C31 114.7(4) . .
C34 C33 C32 128.5(14) . .
C34 C34 C33 125.4(19) 2_666 .
C2' B3' C1' 56.52(18) . .
C2' B3' B8' 105.5(3) . .
C1' B3' B8' 105.6(3) . .
C2' B3' B7' 58.6(2) . .
C1' B3' B7' 104.3(3) . .
B8' B3' B7' 60.6(2) . .
C2' B3' B4' 105.1(3) . .
C1' B3' B4' 59.43(19) . .
B8' B3' B4' 60.4(2) . .
B7' B3' B4' 108.5(3) . .
C1 B3 C2 56.59(18) . .
C1 B3 B8 105.6(3) . .
C2 B3 B8 105.0(3) . .
C1 B3 B7 104.2(3) . .
C2 B3 B7 58.1(2) . .
B8 B3 B7 60.7(2) . .
C1 B3 B4 58.8(2) . .
C2 B3 B4 104.2(2) . .
B8 B3 B4 60.5(2) . .
B7 B3 B4 108.4(3) . .
C1' B4' B9' 104.6(3) . .
C1' B4' B8' 104.7(3) . .
B9' B4' B8' 60.2(2) . .
C1' B4' B3' 59.44(19) . .
B9' B4' B3' 107.6(3) . .
B8' B4' B3' 59.2(2) . .
C1' B4' B5' 58.4(2) . .
B9' B4' B5' 59.8(2) . .
B8' B4' B5' 107.9(3) . .
B3' B4' B5' 108.1(3) . .
C1 B4 B9 105.4(3) . .
C1 B4 B3 58.80(19) . .
B9 B4 B3 107.8(3) . .
C1 B4 B8 104.5(3) . .
B9 B4 B8 60.4(2) . .
B3 B4 B8 59.1(2) . .
C1 B4 B5 59.5(2) . .
B9 B4 B5 60.0(2) . .
B3 B4 B5 108.5(3) . .
B8 B4 B5 108.2(3) . .
C1' B5' B9' 105.4(3) . .
C1' B5' B10' 104.8(3) . .
B9' B5' B10' 60.6(2) . .
C1' B5' B6' 58.83(19) . .
B9' B5' B6' 108.1(3) . .
B10' B5' B6' 59.4(2) . .
C1' B5' B4' 59.8(2) . .
B9' B5' B4' 59.6(2) . .
B10' B5' B4' 108.3(3) . .
B6' B5' B4' 108.7(3) . .
C1 B5 B10 104.6(3) . .
C1 B5 B6 59.4(2) . .
B10 B5 B6 59.7(2) . .
C1 B5 B9 103.7(3) . .
B10 B5 B9 60.5(3) . .
B6 B5 B9 108.2(3) . .
C1 B5 B4 58.1(2) . .
B10 B5 B4 107.7(3) . .
B6 B5 B4 108.2(3) . .
B9 B5 B4 59.2(2) . .
C1' B6' C2' 56.81(18) . .
C1' B6' B10' 105.4(3) . .
C2' B6' B10' 105.2(3) . .
C1' B6' B11' 104.5(3) . .
C2' B6' B11' 58.6(2) . .
B10' B6' B11' 60.2(2) . .
C1' B6' B5' 58.9(2) . .
C2' B6' B5' 104.4(3) . .
B10' B6' B5' 60.0(2) . .
B11' B6' B5' 107.6(3) . .
C2 B6 C1 56.51(18) . .
C2 B6 B10 104.7(3) . .
C1 B6 B10 104.9(3) . .
C2 B6 B5 105.1(3) . .
C1 B6 B5 59.5(2) . .
B10 B6 B5 60.0(2) . .
C2 B6 B11 58.1(2) . .
C1 B6 B11 103.7(3) . .
B10 B6 B11 60.2(2) . .
B5 B6 B11 108.1(3) . .
C2' B7' B11' 59.1(2) . .
C2' B7' B12' 105.4(3) . .
B11' B7' B12' 60.0(2) . .
C2' B7' B3' 59.50(19) . .
B11' B7' B3' 108.4(3) . .
B12' B7' B3' 107.5(3) . .
C2' B7' B8' 105.2(3) . .
B11' B7' B8' 107.9(3) . .
B12' B7' B8' 59.9(2) . .
B3' B7' B8' 59.2(2) . .
C2 B7 B12 105.0(3) . .
C2 B7 B11 58.8(2) . .
B12 B7 B11 60.1(2) . .
C2 B7 B3 60.07(19) . .
B12 B7 B3 107.7(3) . .
B11 B7 B3 109.0(3) . .
C2 B7 B8 105.3(3) . .
B12 B7 B8 60.0(2) . .
B11 B7 B8 108.3(3) . .
B3 B7 B8 59.1(2) . .
B3' B8' B12' 108.2(3) . .
B3' B8' B9' 108.1(3) . .
B12' B8' B9' 60.1(2) . .
B3' B8' B4' 60.4(2) . .
B12' B8' B4' 107.9(3) . .
B9' B8' B4' 59.6(2) . .
B3' B8' B7' 60.2(2) . .
B12' B8' B7' 59.8(2) . .
B9' B8' B7' 107.9(3) . .
B4' B8' B7' 108.3(3) . .
B3 B8 B12 108.1(3) . .
B3 B8 B4 60.4(2) . .
B12 B8 B4 107.6(3) . .
B3 B8 B9 108.0(3) . .
B12 B8 B9 60.3(3) . .
B4 B8 B9 59.4(2) . .
B3 B8 B7 60.2(2) . .
B12 B8 B7 59.5(2) . .
B4 B8 B7 107.8(3) . .
B9 B8 B7 107.6(3) . .
B4' B9' B5' 60.6(2) . .
B4' B9' B8' 60.2(2) . .
B5' B9' B8' 108.5(3) . .
B4' B9' B12' 108.2(3) . .
B5' B9' B12' 108.0(3) . .
B8' B9' B12' 59.8(2) . .
B4' B9' B10' 108.4(3) . .
B5' B9' B10' 59.8(2) . .
B8' B9' B10' 108.1(3) . .
B12' B9' B10' 60.2(2) . .
B4 B9 B5 60.8(2) . .
B4 B9 B8 60.3(2) . .
B5 B9 B8 108.7(3) . .
B4 B9 B10 108.1(3) . .
B5 B9 B10 59.4(2) . .
B8 B9 B10 108.0(3) . .
B4 B9 B12 107.9(3) . .
B5 B9 B12 107.7(3) . .
B8 B9 B12 59.7(2) . .
B10 B9 B12 60.0(3) . .
B6' B10' B5' 60.6(2) . .
B6' B10' B11' 60.3(2) . .
B5' B10' B11' 108.1(3) . .
B6' B10' B9' 108.3(3) . .
B5' B10' B9' 59.6(2) . .
B11' B10' B9' 107.4(3) . .
B6' B10' B12' 108.2(3) . .
B5' B10' B12' 107.5(3) . .
B11' B10' B12' 59.6(2) . .
B9' B10' B12' 59.7(2) . .
B6 B10 B5 60.2(2) . .
B6 B10 B11 60.6(2) . .
B5 B10 B11 108.6(3) . .
B6 B10 B9 108.2(3) . .
B5 B10 B9 60.1(2) . .
B11 B10 B9 107.8(3) . .
B6 B10 B12 108.2(3) . .
B5 B10 B12 108.3(3) . .
B11 B10 B12 59.6(3) . .
B9 B10 B12 60.0(3) . .
C2' B11' B7' 58.9(2) . .
C2' B11' B12' 105.2(3) . .
B7' B11' B12' 60.0(2) . .
C2' B11' B10' 105.5(3) . .
B7' B11' B10' 108.7(3) . .
B12' B11' B10' 60.6(2) . .
C2' B11' B6' 59.7(2) . .
B7' B11' B6' 109.0(3) . .
B12' B11' B6' 108.3(3) . .
B10' B11' B6' 59.5(2) . .
C2 B11 B7 58.9(2) . .
C2 B11 B12 104.9(3) . .
B7 B11 B12 59.9(2) . .
C2 B11 B10 104.7(3) . .
B7 B11 B10 108.3(3) . .
B12 B11 B10 60.5(3) . .
C2 B11 B6 59.2(2) . .
B7 B11 B6 108.4(3) . .
B12 B11 B6 107.9(3) . .
B10 B11 B6 59.2(2) . .
B11' B12' B7' 60.0(2) . .
B11' B12' B8' 108.2(3) . .
B7' B12' B8' 60.3(2) . .
B11' B12' B9' 107.9(3) . .
B7' B12' B9' 108.2(3) . .
B8' B12' B9' 60.1(2) . .
B11' B12' B10' 59.8(2) . .
B7' B12' B10' 108.0(3) . .
B8' B12' B10' 108.3(3) . .
B9' B12' B10' 60.2(2) . .
B7 B12 B11 59.9(2) . .
B7 B12 B8 60.4(2) . .
B11 B12 B8 108.5(3) . .
B7 B12 B10 107.9(3) . .
B11 B12 B10 60.0(2) . .
B8 B12 B10 108.2(3) . .
B7 B12 B9 108.2(3) . .
B11 B12 B9 108.1(3) . .
B8 B12 B9 60.0(3) . .
B10 B12 B9 60.0(3) . .
O3' B13' O1' 117.2(3) . .
O3' B13' C2' 110.5(3) . .
O1' B13' C2' 112.9(3) . .
O3' B13' N1' 111.1(3) . .
O1' B13' N1' 105.3(2) . .
C2' B13' N1' 97.9(2) . .
O1 B13 O3 118.0(3) . .
O1 B13 C2 111.2(3) . .
O3 B13 C2 112.4(3) . .
O1 B13 N1 109.5(2) . .
O3 B13 N1 105.8(2) . .
C2 B13 N1 97.8(2) . .

loop_
_geom_bond_atom_site_label_1
_geom_bond_atom_site_label_2
_geom_bond_distance
_geom_bond_site_symmetry_2
N1' C11' 1.299(4) .
N1' C16' 1.475(4) .
N1' B13' 1.674(4) .
N1 C11 1.299(4) .
N1 C16 1.473(4) .
N1 B13 1.673(4) .
O1 C28 1.315(5) .
O1 B13 1.427(4) .
O1' C28' 1.343(4) .
O1' B13' 1.443(4) .
O2' C28' 1.193(4) .
O2 C28 1.229(5) .
O3 C30 1.335(4) .
O3 B13 1.445(4) .
O3' C30' 1.345(4) .
O3' B13' 1.439(4) .
O4' C30' 1.198(4) .
O4 C30 1.241(5) .
C1 C11 1.534(4) .
C1 C2 1.636(4) .
C1 B3 1.712(4) .
C1 B4 1.713(5) .
C1 B6 1.735(5) .
C1 B5 1.737(5) .
C1' C11' 1.524(4) .
C1' C2' 1.642(4) .
C1' B6' 1.716(5) .
C1' B5' 1.718(5) .
C1' B4' 1.741(4) .
C1' B3' 1.742(5) .
C2' B13' 1.610(5) .
C2' B7' 1.710(5) .
C2' B11' 1.714(5) .
C2' B3' 1.726(5) .
C2' B6' 1.735(5) .
C2 B13 1.617(5) .
C2 B11 1.701(5) .
C2 B7 1.703(5) .
C2 B6 1.721(4) .
C2 B3 1.739(5) .
C11' C12' 1.536(4) .
C11 C12 1.528(4) .
C12' C13' 1.531(5) .
C12' C14' 1.536(5) .
C12' C15' 1.555(5) .
C12 C13 1.538(5) .
C12 C14 1.540(5) .
C12 C15 1.551(5) .
C16' C17' 1.393(5) .
C16' C21' 1.399(5) .
C16 C21 1.396(5) .
C16 C17 1.401(5) .
C17' C18' 1.383(5) .
C17' C22' 1.505(5) .
C17 C18 1.385(5) .
C17 C22 1.517(5) .
C18' C19' 1.364(7) .
C18 C19 1.363(6) .
C19' C20' 1.370(7) .
C19 C20 1.364(6) .
C20' C21' 1.391(6) .
C20 C21 1.396(5) .
C21' C25' 1.503(6) .
C21 C25 1.513(5) .
C22' C24' 1.521(5) .
C22' C23' 1.532(5) .
C22 C24 1.526(7) .
C22 C23 1.531(7) .
C25' C26' 1.460(8) .
C25' C27' 1.517(8) .
C25 C27 1.520(5) .
C25 C26 1.552(5) .
C28' C29' 1.483(5) .
C28 C29 1.507(6) .
C30' C31' 1.488(5) .
C30 C31 1.478(5) .
C32 C33 1.465(17) .
C33 C34 1.393(16) .
C34 C34 1.36(2) 2_666
B3' B8' 1.750(5) .
B3' B7' 1.767(6) .
B3' B4' 1.771(5) .
B3 B8 1.750(5) .
B3 B7 1.769(5) .
B3 B4 1.773(5) .
B4' B9' 1.760(6) .
B4' B8' 1.771(6) .
B4' B5' 1.777(6) .
B4 B9 1.759(6) .
B4 B8 1.776(6) .
B4 B5 1.787(6) .
B5' B9' 1.763(5) .
B5' B10' 1.766(6) .
B5' B6' 1.775(5) .
B5 B10 1.761(6) .
B5 B6 1.764(6) .
B5 B9 1.773(6) .
B6' B10' 1.754(5) .
B6' B11' 1.768(6) .
B6 B10 1.756(6) .
B6 B11 1.779(6) .
B7' B11' 1.764(6) .
B7' B12' 1.765(6) .
B7' B8' 1.773(6) .
B7 B12 1.762(6) .
B7 B11 1.762(6) .
B7 B8 1.779(6) .
B8' B12' 1.766(6) .
B8' B9' 1.771(6) .
B8 B12 1.772(6) .
B8 B9 1.777(6) .
B9' B12' 1.772(6) .
B9' B10' 1.781(6) .
B9 B10 1.781(6) .
B9 B12 1.782(7) .
B10' B11' 1.767(6) .
B10' B12' 1.781(6) .
B10 B11 1.773(6) .
B10 B12 1.781(6) .
B11' B12' 1.764(6) .
B11 B12 1.765(6) .
